data_4087067
loop_
_publ_author_name
'Thomas, Hayden P.'
'Wang, Yue-Ming'
'Lorenzini, Fabio'
'Coles, Simon J.'
'Horton, Peter N.'
'Marr, Andrew C.'
'Saunders, Graham C.'

_publ_section_title
;
 Cyclometalation via Carbon--Fluorine Bond Activation Induced by Silver
 Particles
;
_journal_name_full Organometallics
_journal_paper_doi 10.1021/acs.organomet.6b00872
_journal_year 2017
_chemical_formula_moiety 'C21 H22 Cl F4 Ir N2, C1 H2 Cl2'
_chemical_formula_sum 'C22 H24 Cl3 F4 Ir N2'
_chemical_formula_weight 690.98
_space_group_crystal_system monoclinic
_space_group_IT_number 14
_space_group_name_Hall '-P 2yn'
_space_group_name_H-M_alt 'P 1 21/n 1'
_symmetry_space_group_name_Hall '-P 2yn'
_symmetry_space_group_name_H-M 'P 1 21/n 1'
_atom_sites_solution_hydrogens geom
_audit_creation_method SHELXL-2014/7
_cell_angle_alpha 90
_cell_angle_beta 109.252(2)
_cell_angle_gamma 90
_cell_formula_units_Z 4
_cell_length_a 11.1891(8)
_cell_length_b 15.6168(11)
_cell_length_c 14.3860(10)
_cell_measurement_reflns_used 20902
_cell_measurement_temperature 120(2)
_cell_measurement_theta_max 27.5
_cell_measurement_theta_min 1.3
_cell_volume 2373.2(3)
_computing_cell_refinement
;
Rigaku CrystalClear-SM Expert 3.1 b27
;
_computing_data_collection
;
CrystalClear-SM Expert 2.0 r11 (Rigaku, 2011)
;
_computing_data_reduction
;
Rigaku CrystalClear-SM Expert 3.1 b27
;
_computing_molecular_graphics 'ORTEP3 for Windows (Farrugia, 1997)'
_computing_publication_material 'WINGX (Farrugia, 1998)'
_computing_structure_refinement 'SHELXL-2014/7 (Sheldrick, 2014)'
_computing_structure_solution 'SUPERFLIP (Palatinus & Chapuis, 2007'
_diffrn_ambient_temperature 120(2)
_diffrn_detector 'Image plate'
_diffrn_detector_area_resol_mean 10
_diffrn_detector_type 'Rigaku Curved Fujifilm '
_diffrn_measured_fraction_theta_full 0.998
_diffrn_measured_fraction_theta_max 0.997
_diffrn_measurement_device 'three-circle quarter \c goniometer'
_diffrn_measurement_device_type 'Rigaku R-AXIS SPIDER IP'
_diffrn_measurement_method 'profile data from oscillation \w-scans'
_diffrn_measurement_specimen_support 'MiTeGen MicroMesh'
_diffrn_radiation_collimation '0.3 mm'
_diffrn_radiation_monochromator graphite
_diffrn_radiation_type MoK\a
_diffrn_radiation_wavelength 0.71075
_diffrn_radiation_xray_symbol K-L~2,3~
_diffrn_reflns_av_R_equivalents 0.1617
_diffrn_reflns_av_unetI/netI 0.1121
_diffrn_reflns_Laue_measured_fraction_full 0.998
_diffrn_reflns_Laue_measured_fraction_max 0.997
_diffrn_reflns_limit_h_max 13
_diffrn_reflns_limit_h_min -14
_diffrn_reflns_limit_k_max 20
_diffrn_reflns_limit_k_min -20
_diffrn_reflns_limit_l_max 18
_diffrn_reflns_limit_l_min -18
_diffrn_reflns_number 32257
_diffrn_reflns_point_group_measured_fraction_full 0.998
_diffrn_reflns_point_group_measured_fraction_max 0.997
_diffrn_reflns_theta_full 25.242
_diffrn_reflns_theta_max 27.479
_diffrn_reflns_theta_min 3.009
_diffrn_source 'Sealed X-Ray tube'
_diffrn_source_current 40
_diffrn_source_power 2
_diffrn_source_size '12mm x 0.4 mm long fine-focus'
_diffrn_source_target Mo
_diffrn_source_voltage 50
_exptl_absorpt_coefficient_mu 6.008
_exptl_absorpt_correction_T_max 1.000
_exptl_absorpt_correction_T_min 0.461
_exptl_absorpt_correction_type multi-scan
_exptl_absorpt_process_details
;
CrystalClear-SM Expert 3.1 b27 (Rigaku, 2013)
;
_exptl_crystal_colour Yellow
_exptl_crystal_density_diffrn 1.934
_exptl_crystal_description Blade
_exptl_crystal_F_000 1336
_exptl_crystal_size_max 0.700
_exptl_crystal_size_mid 0.360
_exptl_crystal_size_min 0.040
_refine_diff_density_max 2.436
_refine_diff_density_min -1.220
_refine_diff_density_rms 0.204
_refine_ls_extinction_method none
_refine_ls_goodness_of_fit_ref 0.857
_refine_ls_hydrogen_treatment constr
_refine_ls_matrix_type full
_refine_ls_number_parameters 318
_refine_ls_number_reflns 5430
_refine_ls_number_restraints 72
_refine_ls_restrained_S_all 0.852
_refine_ls_R_factor_all 0.0773
_refine_ls_R_factor_gt 0.0503
_refine_ls_shift/su_max 0.001
_refine_ls_shift/su_mean 0.000
_refine_ls_structure_factor_coef Fsqd
_refine_ls_weighting_details 'w=1/[\s^2^(Fo^2^)+(0.0344P)^2^] where P=(Fo^2^+2Fc^2^)/3'
_refine_ls_weighting_scheme calc
_refine_ls_wR_factor_gt 0.1001
_refine_ls_wR_factor_ref 0.1059
_reflns_Friedel_coverage 0.000
_reflns_number_gt 3584
_reflns_number_total 5430
_reflns_threshold_expression 'I > 2\s(I)'
_cod_data_source_file om6b00872_si_002.cif
_cod_data_source_block 2014ncs0413
_cod_depositor_comments
;
The following automatic conversions were performed:

'_exptl_absorpt_correction_type' value 'Multi-scan' changed to
'multi-scan' according to
/home/data/users/saulius/crontab/automatic-downloads/rss-feeds/ACS/lib/dictionaries/cif_core.dic
dictionary named 'cif_core.dic' version 2.4.2 from 2011-04-26.

Automatic conversion script
Id: cif_fix_values 4973 2017-02-22 13:04:09Z antanas 
;
_cod_database_code 4087067
_shelx_space_group_comment
;
The symmetry employed for this shelxl refinement is uniquely defined
by the following loop, which should always be used as a source of
symmetry information in preference to the above space-group names.
They are only intended as comments.
;
_shelx_estimated_absorpt_t_max 0.795
_shelx_estimated_absorpt_t_min 0.102
_olex2_refinement_description
;
1. Others
 Fixed Uiso: H2(0.052) H3(0.049) H4A(0.037) H4B(0.037) H11A(0.059) H11B(0.059)
 H11C(0.059) H26A(0.061) H26B(0.061) H26C(0.061) H27A(0.063) H27B(0.063)
 H27C(0.063) H28A(0.06) H28B(0.06) H28C(0.06) H29A(0.058) H29B(0.058)
 H29C(0.058) H30A(0.057) H30B(0.057) H30C(0.057) H31A(0.072) H31B(0.072)
 H36A(0.091) H36B(0.091)
 Fixed X: H2(0.1501) H3(0.1698) H4A(0.462) H4B(0.3531) H11A(0.3351)
 H11B(0.3415) H11C(0.4665) H26A(0.6584) H26B(0.8077) H26C(0.7547) H27A(0.9116)
 H27B(1.0026) H27C(0.9595) H28A(0.8966) H28B(0.9231) H28C(0.7981) H29A(0.6269)
 H29B(0.6601) H29C(0.5266) H30A(0.464) H30B(0.5658) H30C(0.5312) H31A(0.9074)
 H31B(0.9331) H36A(0.9222) H36B(0.8262)
 Fixed Y: H2(0.4114) H3(0.2757) H4A(0.234) H4B(0.1737) H11A(0.4732)
 H11B(0.5323) H11C(0.4855) H26A(0.5769) H26B(0.5852) H26C(0.5226) H27A(0.4107)
 H27B(0.4277) H27C(0.3322) H28A(0.2436) H28B(0.2886) H28C(0.2323) H29A(0.2954)
 H29B(0.3866) H29C(0.372) H30A(0.4943) H30B(0.5555) H30C(0.5685) H31A(0.3128)
 H31B(0.2721) H36A(0.2455) H36B(0.2793)
 Fixed Z: H2(0.7069) H3(0.6251) H4A(0.6183) H4B(0.6318) H11A(0.8873)
 H11B(0.7982) H11C(0.8672) H26A(0.8728) H26B(0.8945) H26C(0.9599) H27A(0.9919)
 H27B(0.9283) H27C(0.942) H28A(0.8075) H28B(0.7163) H28C(0.6987) H29A(0.5768)
 H29B(0.5408) H29C(0.5567) H30A(0.6422) H30B(0.6197) H30C(0.7182) H31A(0.5186)
 H31B(0.4247) H36A(0.4262) H36B(0.3234)
;
_shelx_shelxl_version_number 2014/7

loop_
_space_group_symop_operation_xyz
'x, y, z'
'-x+1/2, y+1/2, -z+1/2'
'-x, -y, -z'
'x-1/2, -y-1/2, z-1/2'

loop_
_atom_site_label
_atom_site_type_symbol
_atom_site_fract_x
_atom_site_fract_y
_atom_site_fract_z
_atom_site_U_iso_or_equiv
_atom_site_adp_type
_atom_site_occupancy
_atom_site_site_symmetry_order
_atom_site_calc_flag
_atom_site_refinement_flags_posn
_atom_site_refinement_flags_adp
_atom_site_refinement_flags_occupancy
_atom_site_disorder_assembly
_atom_site_disorder_group
Cl1 Cl 0.61748(19) 0.35927(11) 0.98076(14) 0.0347(4) Uani 1 1 d . . . . .
Ir1 Ir 0.62449(3) 0.35162(2) 0.81295(2) 0.02903(10) Uani 1 1 d . . . . .
C1 C 0.4338(7) 0.3494(5) 0.7603(6) 0.0329(17) Uani 1 1 d . . . . .
C2 C 0.2265(8) 0.3816(5) 0.7135(6) 0.043(2) Uani 1 1 d . . . . .
H2 H 0.1501 0.4114 0.7069 0.052 Uiso 1 1 calc R U . . .
C3 C 0.2369(8) 0.3082(5) 0.6687(6) 0.041(2) Uani 1 1 d . . . . .
H3 H 0.1698 0.2757 0.6251 0.049 Uiso 1 1 calc R U . . .
C4 C 0.4206(7) 0.2149(4) 0.6658(5) 0.0310(17) Uani 1 1 d . . . . .
H4A H 0.4620 0.2340 0.6183 0.037 Uiso 1 1 calc R U . . .
H4B H 0.3531 0.1737 0.6318 0.037 Uiso 1 1 calc R U . . .
C5 C 0.5166(7) 0.1710(4) 0.7514(5) 0.0308(17) Uani 1 1 d . . . . .
C6 C 0.6128(7) 0.2198(4) 0.8213(6) 0.0315(17) Uani 1 1 d . . . . .
C7 C 0.6990(7) 0.1741(5) 0.8962(6) 0.0309(17) Uani 1 1 d . . . . .
C8 C 0.6910(8) 0.0862(5) 0.9079(6) 0.0357(19) Uani 1 1 d . . . . .
C9 C 0.5947(8) 0.0412(5) 0.8407(6) 0.0345(18) Uani 1 1 d . . . . .
C10 C 0.5129(7) 0.0839(4) 0.7631(6) 0.0329(18) Uani 1 1 d . . . . .
C11 C 0.3746(8) 0.4804(5) 0.8363(6) 0.040(2) Uani 1 1 d . . . . .
H11A H 0.3351 0.4732 0.8873 0.059 Uiso 1 1 calc R U . . .
H11B H 0.3415 0.5323 0.7982 0.059 Uiso 1 1 calc R U . . .
H11C H 0.4665 0.4855 0.8672 0.059 Uiso 1 1 calc R U . . .
F1 F 0.8001(4) 0.2126(2) 0.9617(3) 0.0375(11) Uani 1 1 d . . . . .
F2 F 0.7755(4) 0.0460(3) 0.9837(3) 0.0453(12) Uani 1 1 d . . . . .
F3 F 0.5824(4) -0.0433(3) 0.8520(4) 0.0483(13) Uani 1 1 d . . . . .
F4 F 0.4192(4) 0.0372(3) 0.6971(3) 0.0413(11) Uani 1 1 d . . . . .
N1 N 0.3457(6) 0.4060(4) 0.7706(5) 0.0356(15) Uani 1 1 d . . . . .
N2 N 0.3640(6) 0.2890(4) 0.6981(5) 0.0345(16) Uani 1 1 d . . . . .
C21 C 0.7335(8) 0.4736(4) 0.8227(6) 0.0350(19) Uani 1 1 d . . . . .
C22 C 0.8195(8) 0.4022(4) 0.8432(6) 0.0358(19) Uani 1 1 d . . . . .
C23 C 0.7879(7) 0.3494(5) 0.7579(6) 0.0339(17) Uani 1 1 d . . . . .
C24 C 0.6737(7) 0.3858(5) 0.6870(6) 0.0333(18) Uani 1 1 d . . . . .
C25 C 0.6475(7) 0.4647(5) 0.7254(6) 0.0324(17) Uani 1 1 d . . . . .
C26 C 0.7391(8) 0.5459(5) 0.8937(6) 0.041(2) Uani 1 1 d . . . . .
H26A H 0.6584 0.5769 0.8728 0.061 Uiso 1 1 calc R U . . .
H26B H 0.8077 0.5852 0.8945 0.061 Uiso 1 1 calc R U . . .
H26C H 0.7547 0.5226 0.9599 0.061 Uiso 1 1 calc R U . . .
C27 C 0.9332(7) 0.3923(5) 0.9343(6) 0.042(2) Uani 1 1 d . . . . .
H27A H 0.9116 0.4107 0.9919 0.063 Uiso 1 1 calc R U . . .
H27B H 1.0026 0.4277 0.9283 0.063 Uiso 1 1 calc R U . . .
H27C H 0.9595 0.3322 0.9420 0.063 Uiso 1 1 calc R U . . .
C28 C 0.8573(8) 0.2719(5) 0.7439(6) 0.040(2) Uani 1 1 d . . . . .
H28A H 0.8966 0.2436 0.8075 0.060 Uiso 1 1 calc R U . . .
H28B H 0.9231 0.2886 0.7163 0.060 Uiso 1 1 calc R U . . .
H28C H 0.7981 0.2323 0.6987 0.060 Uiso 1 1 calc R U . . .
C29 C 0.6168(8) 0.3575(5) 0.5810(5) 0.0385(19) Uani 1 1 d . . . . .
H29A H 0.6269 0.2954 0.5768 0.058 Uiso 1 1 calc R U . . .
H29B H 0.6601 0.3866 0.5408 0.058 Uiso 1 1 calc R U . . .
H29C H 0.5266 0.3720 0.5567 0.058 Uiso 1 1 calc R U . . .
C30 C 0.5429(7) 0.5262(5) 0.6717(6) 0.038(2) Uani 1 1 d . . . . .
H30A H 0.4640 0.4943 0.6422 0.057 Uiso 1 1 calc R U . . .
H30B H 0.5658 0.5555 0.6197 0.057 Uiso 1 1 calc R U . . .
H30C H 0.5312 0.5685 0.7182 0.057 Uiso 1 1 calc R U . . .
C31 C 0.8663(11) 0.2937(8) 0.4498(11) 0.060(3) Uani 0.851(17) 1 d D U P A 1
H31A H 0.9074 0.3128 0.5186 0.072 Uiso 0.851(17) 1 calc R U P A 1
H31B H 0.9331 0.2721 0.4247 0.072 Uiso 0.851(17) 1 calc R U P A 1
Cl31 Cl 0.7597(8) 0.2107(3) 0.4474(6) 0.075(2) Uani 0.851(17) 1 d D U P A 1
Cl32 Cl 0.7902(7) 0.3805(4) 0.3784(6) 0.089(2) Uani 0.851(17) 1 d D U P A 1
C36 C 0.842(7) 0.276(3) 0.395(7) 0.076(15) Uiso 0.149(17) 1 d D U P A 2
H36A H 0.9222 0.2455 0.4262 0.091 Uiso 0.149(17) 1 calc R U P A 2
H36B H 0.8262 0.2793 0.3234 0.091 Uiso 0.149(17) 1 calc R U P A 2
Cl36 Cl 0.719(4) 0.221(3) 0.417(4) 0.103(14) Uani 0.149(17) 1 d D U P A 2
Cl37 Cl 0.854(5) 0.379(2) 0.443(4) 0.099(12) Uani 0.149(17) 1 d D U P A 2

loop_
_atom_site_aniso_label
_atom_site_aniso_U_11
_atom_site_aniso_U_22
_atom_site_aniso_U_33
_atom_site_aniso_U_23
_atom_site_aniso_U_13
_atom_site_aniso_U_12
Cl1 0.0369(11) 0.0323(9) 0.0287(10) -0.0026(8) 0.0022(8) -0.0003(8)
Ir1 0.02703(17) 0.02508(15) 0.02938(17) -0.00163(14) 0.00171(12) -0.00031(13)
C1 0.026(4) 0.034(4) 0.036(4) 0.000(3) 0.006(3) -0.004(3)
C2 0.032(5) 0.046(5) 0.042(5) 0.002(4) 0.000(4) 0.005(4)
C3 0.029(5) 0.040(5) 0.046(5) 0.000(4) 0.001(4) 0.001(4)
C4 0.030(4) 0.028(4) 0.028(4) -0.009(3) 0.000(3) -0.001(3)
C5 0.026(4) 0.033(4) 0.030(4) -0.005(3) 0.004(3) 0.001(3)
C6 0.030(4) 0.029(4) 0.039(5) 0.001(3) 0.016(4) 0.000(3)
C7 0.027(4) 0.035(4) 0.032(4) -0.001(3) 0.011(4) 0.002(3)
C8 0.036(5) 0.033(4) 0.033(5) 0.002(3) 0.005(4) 0.007(3)
C9 0.036(5) 0.025(4) 0.043(5) 0.002(3) 0.012(4) 0.003(3)
C10 0.027(4) 0.028(4) 0.043(5) -0.011(3) 0.010(4) -0.006(3)
C11 0.036(5) 0.031(4) 0.049(5) -0.003(4) 0.010(4) 0.005(3)
F1 0.030(3) 0.033(2) 0.039(3) -0.0015(19) -0.004(2) -0.0013(19)
F2 0.046(3) 0.034(2) 0.043(3) 0.006(2) -0.003(2) 0.007(2)
F3 0.042(3) 0.023(2) 0.066(3) 0.004(2) -0.001(3) -0.004(2)
F4 0.038(3) 0.031(2) 0.045(3) -0.008(2) 0.001(2) -0.006(2)
N1 0.032(4) 0.033(3) 0.039(4) -0.001(3) 0.007(3) 0.004(3)
N2 0.027(4) 0.031(3) 0.038(4) -0.005(3) 0.001(3) -0.002(3)
C21 0.038(5) 0.024(4) 0.042(5) -0.002(3) 0.013(4) -0.006(3)
C22 0.035(5) 0.021(4) 0.044(5) 0.006(3) 0.004(4) -0.001(3)
C23 0.032(4) 0.025(3) 0.041(5) -0.004(3) 0.006(4) -0.005(3)
C24 0.020(4) 0.037(4) 0.035(5) -0.002(3) -0.002(3) -0.002(3)
C25 0.026(4) 0.033(4) 0.033(4) -0.003(3) 0.004(3) -0.003(3)
C26 0.041(5) 0.027(4) 0.048(5) -0.004(4) 0.006(4) 0.000(4)
C27 0.026(5) 0.037(4) 0.055(6) 0.000(4) 0.004(4) -0.006(4)
C28 0.036(5) 0.033(4) 0.053(6) -0.002(4) 0.017(4) -0.002(4)
C29 0.042(5) 0.038(4) 0.031(4) -0.004(4) 0.006(4) -0.005(4)
C30 0.035(5) 0.032(4) 0.035(5) 0.006(3) -0.004(4) 0.001(3)
C31 0.056(7) 0.062(7) 0.065(9) 0.020(6) 0.023(7) 0.021(5)
Cl31 0.112(5) 0.047(2) 0.088(4) -0.003(2) 0.065(4) 0.001(3)
Cl32 0.097(4) 0.079(3) 0.118(5) 0.058(3) 0.073(4) 0.050(3)
Cl36 0.08(2) 0.11(3) 0.10(3) -0.040(19) 0.016(18) -0.001(18)
Cl37 0.12(2) 0.071(17) 0.13(3) -0.031(17) 0.08(2) -0.025(16)

loop_
_atom_type_symbol
_atom_type_description
_atom_type_scat_dispersion_real
_atom_type_scat_dispersion_imag
_atom_type_scat_source
C C 0.0033 0.0016 'International Tables Vol C Tables 4.2.6.8 and 6.1.1.4'
H H 0.0000 0.0000 'International Tables Vol C Tables 4.2.6.8 and 6.1.1.4'
Cl Cl 0.1484 0.1585 'International Tables Vol C Tables 4.2.6.8 and 6.1.1.4'
F F 0.0171 0.0103 'International Tables Vol C Tables 4.2.6.8 and 6.1.1.4'
Ir Ir -1.4442 7.9887 'International Tables Vol C Tables 4.2.6.8 and 6.1.1.4'
N N 0.0061 0.0033 'International Tables Vol C Tables 4.2.6.8 and 6.1.1.4'

loop_
_geom_angle_atom_site_label_1
_geom_angle_atom_site_label_2
_geom_angle_atom_site_label_3
_geom_angle
C1 Ir1 Cl1 89.8(2)
C1 Ir1 C6 85.7(3)
C1 Ir1 C21 121.7(3)
C1 Ir1 C22 158.2(3)
C1 Ir1 C23 139.5(3)
C1 Ir1 C24 102.9(3)
C1 Ir1 C25 96.1(3)
C6 Ir1 Cl1 88.2(2)
C6 Ir1 C21 152.3(3)
C6 Ir1 C22 114.8(3)
C6 Ir1 C23 94.6(3)
C6 Ir1 C24 109.8(3)
C6 Ir1 C25 147.3(3)
C21 Ir1 Cl1 95.2(2)
C22 Ir1 Cl1 97.9(2)
C22 Ir1 C21 37.6(3)
C22 Ir1 C25 62.7(3)
C23 Ir1 Cl1 130.7(2)
C23 Ir1 C21 62.6(3)
C23 Ir1 C22 37.4(3)
C23 Ir1 C25 63.2(3)
C24 Ir1 Cl1 158.5(2)
C24 Ir1 C21 63.3(3)
C24 Ir1 C22 64.2(3)
C24 Ir1 C23 39.2(3)
C24 Ir1 C25 37.9(3)
C25 Ir1 Cl1 124.5(2)
C25 Ir1 C21 37.0(3)
N1 C1 Ir1 131.3(6)
N2 C1 Ir1 124.6(6)
N2 C1 N1 104.0(6)
C3 C2 H2 126.1
C3 C2 N1 107.8(7)
N1 C2 H2 126.1
C2 C3 H3 126.8
C2 C3 N2 106.5(7)
N2 C3 H3 126.8
H4A C4 H4B 108.0
C5 C4 H4A 109.3
C5 C4 H4B 109.3
N2 C4 H4A 109.3
N2 C4 H4B 109.3
N2 C4 C5 111.6(6)
C6 C5 C4 120.1(6)
C10 C5 C4 120.6(7)
C10 C5 C6 119.3(7)
C5 C6 Ir1 122.6(6)
C7 C6 Ir1 121.1(6)
C7 C6 C5 116.3(7)
C6 C7 C8 123.2(7)
F1 C7 C6 121.5(7)
F1 C7 C8 115.3(7)
C9 C8 C7 119.0(7)
F2 C8 C7 120.3(7)
F2 C8 C9 120.7(7)
C10 C9 C8 118.9(7)
F3 C9 C8 120.2(7)
F3 C9 C10 120.9(7)
C9 C10 C5 123.1(7)
C9 C10 F4 117.5(6)
F4 C10 C5 119.3(7)
H11A C11 H11B 109.5
H11A C11 H11C 109.5
H11B C11 H11C 109.5
N1 C11 H11A 109.5
N1 C11 H11B 109.5
N1 C11 H11C 109.5
C1 N1 C2 110.4(6)
C1 N1 C11 124.6(7)
C2 N1 C11 124.9(7)
C1 N2 C3 111.3(7)
C1 N2 C4 122.9(6)
C3 N2 C4 125.8(6)
C22 C21 Ir1 70.6(4)
C22 C21 C26 124.4(7)
C25 C21 Ir1 71.2(4)
C25 C21 C22 108.5(6)
C25 C21 C26 127.1(7)
C26 C21 Ir1 125.3(6)
C21 C22 Ir1 71.8(4)
C21 C22 C27 125.1(7)
C23 C22 Ir1 71.1(4)
C23 C22 C21 108.2(7)
C23 C22 C27 126.2(7)
C27 C22 Ir1 128.9(6)
C22 C23 Ir1 71.5(5)
C22 C23 C24 106.8(7)
C22 C23 C28 126.5(7)
C24 C23 Ir1 67.1(4)
C24 C23 C28 126.7(7)
C28 C23 Ir1 126.1(5)
C23 C24 Ir1 73.7(5)
C23 C24 C29 124.8(7)
C25 C24 Ir1 75.0(5)
C25 C24 C23 108.1(6)
C25 C24 C29 125.0(7)
C29 C24 Ir1 130.1(5)
C21 C25 Ir1 71.8(4)
C21 C25 C30 126.9(7)
C24 C25 Ir1 67.1(4)
C24 C25 C21 108.0(6)
C24 C25 C30 125.1(7)
C30 C25 Ir1 125.2(5)
C21 C26 H26A 109.5
C21 C26 H26B 109.5
C21 C26 H26C 109.5
H26A C26 H26B 109.5
H26A C26 H26C 109.5
H26B C26 H26C 109.5
C22 C27 H27A 109.5
C22 C27 H27B 109.5
C22 C27 H27C 109.5
H27A C27 H27B 109.5
H27A C27 H27C 109.5
H27B C27 H27C 109.5
C23 C28 H28A 109.5
C23 C28 H28B 109.5
C23 C28 H28C 109.5
H28A C28 H28B 109.5
H28A C28 H28C 109.5
H28B C28 H28C 109.5
C24 C29 H29A 109.5
C24 C29 H29B 109.5
C24 C29 H29C 109.5
H29A C29 H29B 109.5
H29A C29 H29C 109.5
H29B C29 H29C 109.5
C25 C30 H30A 109.5
C25 C30 H30B 109.5
C25 C30 H30C 109.5
H30A C30 H30B 109.5
H30A C30 H30C 109.5
H30B C30 H30C 109.5
H31A C31 H31B 108.0
Cl31 C31 H31A 109.3
Cl31 C31 H31B 109.3
Cl32 C31 H31A 109.3
Cl32 C31 H31B 109.3
Cl32 C31 Cl31 111.5(7)
H36A C36 H36B 108.1
Cl36 C36 H36A 109.6
Cl36 C36 H36B 109.6
Cl37 C36 H36A 109.6
Cl37 C36 H36B 109.6
Cl37 C36 Cl36 110(2)

loop_
_geom_bond_atom_site_label_1
_geom_bond_atom_site_label_2
_geom_bond_distance
Cl1 Ir1 2.4440(19)
Ir1 C1 2.015(8)
Ir1 C6 2.068(7)
Ir1 C21 2.242(7)
Ir1 C22 2.225(8)
Ir1 C23 2.219(8)
Ir1 C24 2.129(8)
Ir1 C25 2.233(7)
C1 N1 1.369(9)
C1 N2 1.357(9)
C2 H2 0.9500
C2 C3 1.339(11)
C2 N1 1.370(10)
C3 H3 0.9500
C3 N2 1.376(9)
C4 H4A 0.9900
C4 H4B 0.9900
C4 C5 1.506(10)
C4 N2 1.466(9)
C5 C6 1.427(10)
C5 C10 1.373(10)
C6 C7 1.384(10)
C7 C8 1.391(10)
C7 F1 1.351(8)
C8 C9 1.379(10)
C8 F2 1.341(8)
C9 C10 1.362(10)
C9 F3 1.342(8)
C10 F4 1.369(8)
C11 H11A 0.9800
C11 H11B 0.9800
C11 H11C 0.9800
C11 N1 1.464(9)
C21 C22 1.439(10)
C21 C25 1.420(10)
C21 C26 1.511(10)
C22 C23 1.423(10)
C22 C27 1.503(10)
C23 C24 1.461(10)
C23 C28 1.488(10)
C24 C25 1.420(10)
C24 C29 1.512(10)
C25 C30 1.514(10)
C26 H26A 0.9800
C26 H26B 0.9800
C26 H26C 0.9800
C27 H27A 0.9800
C27 H27B 0.9800
C27 H27C 0.9800
C28 H28A 0.9800
C28 H28B 0.9800
C28 H28C 0.9800
C29 H29A 0.9800
C29 H29B 0.9800
C29 H29C 0.9800
C30 H30A 0.9800
C30 H30B 0.9800
C30 H30C 0.9800
C31 H31A 0.9900
C31 H31B 0.9900
C31 Cl31 1.754(12)
C31 Cl32 1.743(11)
C36 H36A 0.9900
C36 H36B 0.9900
C36 Cl36 1.74(2)
C36 Cl37 1.74(2)

loop_
_geom_torsion_atom_site_label_1
_geom_torsion_atom_site_label_2
_geom_torsion_atom_site_label_3
_geom_torsion_atom_site_label_4
_geom_torsion
Ir1 C1 N1 C2 174.2(6)
Ir1 C1 N1 C11 -7.9(12)
Ir1 C1 N2 C3 -175.0(5)
Ir1 C1 N2 C4 3.4(10)
Ir1 C6 C7 C8 176.4(6)
Ir1 C6 C7 F1 -5.8(10)
Ir1 C21 C22 C23 62.2(5)
Ir1 C21 C22 C27 -125.3(8)
Ir1 C21 C25 C24 -57.5(5)
Ir1 C21 C25 C30 120.8(8)
Ir1 C22 C23 C24 58.0(5)
Ir1 C22 C23 C28 -121.7(8)
Ir1 C23 C24 C25 67.8(6)
Ir1 C23 C24 C29 -127.9(8)
Ir1 C24 C25 C21 60.5(6)
Ir1 C24 C25 C30 -117.8(8)
C2 C3 N2 C1 -0.3(10)
C2 C3 N2 C4 -178.7(7)
C3 C2 N1 C1 1.8(10)
C3 C2 N1 C11 -176.1(7)
C4 C5 C6 Ir1 1.6(10)
C4 C5 C6 C7 -178.5(7)
C4 C5 C10 C9 -177.8(8)
C4 C5 C10 F4 -1.2(11)
C5 C4 N2 C1 48.0(10)
C5 C4 N2 C3 -133.8(8)
C5 C6 C7 C8 -3.4(11)
C5 C6 C7 F1 174.3(7)
C6 C5 C10 C9 2.2(12)
C6 C5 C10 F4 178.7(7)
C6 C7 C8 C9 1.6(12)
C6 C7 C8 F2 -178.1(7)
C7 C8 C9 C10 2.2(12)
C7 C8 C9 F3 -177.9(7)
C8 C9 C10 C5 -4.1(12)
C8 C9 C10 F4 179.3(7)
C10 C5 C6 Ir1 -178.3(5)
C10 C5 C6 C7 1.6(11)
F1 C7 C8 C9 -176.3(7)
F1 C7 C8 F2 4.0(11)
F2 C8 C9 C10 -178.1(7)
F2 C8 C9 F3 1.8(12)
F3 C9 C10 C5 176.0(7)
F3 C9 C10 F4 -0.7(11)
N1 C1 N2 C3 1.4(9)
N1 C1 N2 C4 179.8(7)
N1 C2 C3 N2 -0.9(10)
N2 C1 N1 C2 -1.9(9)
N2 C1 N1 C11 176.0(7)
N2 C4 C5 C6 -49.2(10)
N2 C4 C5 C10 130.7(7)
C21 C22 C23 Ir1 -62.7(6)
C21 C22 C23 C24 -4.7(9)
C21 C22 C23 C28 175.6(7)
C22 C21 C25 Ir1 61.0(5)
C22 C21 C25 C24 3.5(9)
C22 C21 C25 C30 -178.2(7)
C22 C23 C24 Ir1 -60.9(5)
C22 C23 C24 C25 6.9(9)
C22 C23 C24 C29 171.3(7)
C23 C24 C25 Ir1 -66.9(5)
C23 C24 C25 C21 -6.4(9)
C23 C24 C25 C30 175.3(7)
C25 C21 C22 Ir1 -61.4(5)
C25 C21 C22 C23 0.8(9)
C25 C21 C22 C27 173.3(7)
C26 C21 C22 Ir1 120.0(8)
C26 C21 C22 C23 -177.7(7)
C26 C21 C22 C27 -5.2(13)
C26 C21 C25 Ir1 -120.5(8)
C26 C21 C25 C24 -178.0(8)
C26 C21 C25 C30 0.3(13)
C27 C22 C23 Ir1 124.9(8)
C27 C22 C23 C24 -177.1(8)
C27 C22 C23 C28 3.1(13)
C28 C23 C24 Ir1 118.9(8)
C28 C23 C24 C25 -173.4(7)
C28 C23 C24 C29 -9.0(13)
C29 C24 C25 Ir1 128.8(8)
C29 C24 C25 C21 -170.8(7)
C29 C24 C25 C30 10.9(13)
